data_2018607
loop_
_publ_author_name
'Giardina-Papa, Daniela'
'Intini, Francesco Paolo'
'Natile, Giovanni'
'Pacifico, Concetta'

_publ_section_title
;
 <i>trans</i>-Chloridobis[(<i>Z</i>)-1-imino-1-methoxyethane-\k<i>N</i>](triphenylphosphane-\k<i>P</i>)platinum(II)
 chloride monohydrate
;
_journal_coeditor_code EG3099
_journal_issue 11
_journal_name_full 'Acta Crystallographica Section C'
_journal_page_first m300
_journal_page_last m302
_journal_paper_doi 10.1107/S0108270112040826
_journal_volume 68
_journal_year 2012
_chemical_formula_iupac '[Pt Cl (C3 H7 N O)2 (C18 H15 P)] Cl, H2 O'
_chemical_formula_moiety 'C24 H29 Cl N2 O2 P Pt +, Cl -, H2 O'
_chemical_formula_sum 'C24 H31 Cl2 N2 O3 P Pt'
_chemical_formula_weight 692.47
_chemical_name_common
;
trans-[PtCl{E-HN=C(Me)OMe}~2~(PPh~3~)]Cl
;
_chemical_name_systematic
;
<i>trans</i>-Chloridobis[(<i>Z</i>)-1-imino-1-methoxyethane-
\k<i>N</i>](triphenylphosphane-\k<i>P</i>)platinum(II) chloride monohydrate
;
_space_group_IT_number 14
_symmetry_cell_setting monoclinic
_symmetry_space_group_name_Hall '-P 2ybc'
_symmetry_space_group_name_H-M 'P 1 21/c 1'
_atom_sites_solution_hydrogens geom
_atom_sites_solution_primary direct
_atom_sites_solution_secondary difmap
_audit_creation_method SHELXL97
_cell_angle_alpha 90.00
_cell_angle_beta 108.0087(8)
_cell_angle_gamma 90.00
_cell_formula_units_Z 4
_cell_length_a 10.7361(2)
_cell_length_b 17.1215(2)
_cell_length_c 15.6226(2)
_cell_measurement_reflns_used 30501
_cell_measurement_temperature 294(2)
_cell_measurement_theta_max 30.51
_cell_measurement_theta_min 1.81
_cell_volume 2731.03(7)
_computing_cell_refinement 'SAINT-IRIX (Bruker, 2004)'
_computing_data_collection
;
COSMO, APEX2 and BIS (Bruker, 2004)
;
_computing_data_reduction 'SAINT-IRIX (Bruker, 2004)'
_computing_molecular_graphics 'ORTEP-3 for Windows (Farrugia, 1997)'
_computing_publication_material
;
PARST97 (Nardelli, 1983, 1995) and WinGX (Farrugia,
1999)
;
_computing_structure_refinement 'SHELXL97 (Sheldrick, 2008)'
_computing_structure_solution 'SIR2004 (Burla et al., 2005)'
_diffrn_ambient_temperature 294(2)
_diffrn_measured_fraction_theta_full 0.999
_diffrn_measured_fraction_theta_max 0.999
_diffrn_measurement_device_type 'Nonius KappaCCD area-detector'
_diffrn_measurement_method '\f and \w'
_diffrn_radiation_monochromator graphite
_diffrn_radiation_source 'fine-focus sealed tube'
_diffrn_radiation_type MoK\a
_diffrn_radiation_wavelength 0.71073
_diffrn_reflns_av_R_equivalents 0.0567
_diffrn_reflns_av_sigmaI/netI 0.0630
_diffrn_reflns_limit_h_max 15
_diffrn_reflns_limit_h_min -15
_diffrn_reflns_limit_k_max 24
_diffrn_reflns_limit_k_min -24
_diffrn_reflns_limit_l_max 22
_diffrn_reflns_limit_l_min -22
_diffrn_reflns_number 30501
_diffrn_reflns_theta_full 30.51
_diffrn_reflns_theta_max 30.51
_diffrn_reflns_theta_min 1.81
_diffrn_standards_number 0
_exptl_absorpt_coefficient_mu 5.419
_exptl_absorpt_correction_T_max 1.000
_exptl_absorpt_correction_T_min 0.8888
_exptl_absorpt_correction_type multi-scan
_exptl_absorpt_process_details '(SADABS; Sheldrick, 1996)'
_exptl_crystal_colour white
_exptl_crystal_density_diffrn 1.684
_exptl_crystal_density_method 'not measured'
_exptl_crystal_description prismatic
_exptl_crystal_F_000 1360
_exptl_crystal_size_max 0.12
_exptl_crystal_size_mid 0.10
_exptl_crystal_size_min 0.09
_refine_diff_density_max 0.827
_refine_diff_density_min -0.580
_refine_ls_extinction_method none
_refine_ls_goodness_of_fit_ref 0.985
_refine_ls_hydrogen_treatment mixed
_refine_ls_matrix_type full
_refine_ls_number_parameters 314
_refine_ls_number_reflns 8334
_refine_ls_number_restraints 4
_refine_ls_restrained_S_all 0.986
_refine_ls_R_factor_all 0.0695
_refine_ls_R_factor_gt 0.0358
_refine_ls_shift/su_max 0.002
_refine_ls_shift/su_mean 0.000
_refine_ls_structure_factor_coef Fsqd
_refine_ls_weighting_details 'calc w = 1/[\s^2^(Fo^2^)+(0.0214P)^2^+0.0000P] where P=(Fo^2^+2Fc^2^)/3'
_refine_ls_weighting_scheme calc
_refine_ls_wR_factor_gt 0.0569
_refine_ls_wR_factor_ref 0.0648
_reflns_number_gt 5675
_reflns_number_total 8334
_reflns_threshold_expression I>2\s(I)
_cod_data_source_file eg3099.cif
_cod_data_source_block I
_cod_original_sg_symbol_H-M 'P 21/c'
_cod_database_code 2018607
_cod_database_fobs_code 2018607

loop_
_symmetry_equiv_pos_as_xyz
'x, y, z'
'-x, y+1/2, -z+1/2'
'-x, -y, -z'
'x, -y-1/2, z-1/2'

loop_
_atom_site_type_symbol
_atom_site_label
_atom_site_fract_x
_atom_site_fract_y
_atom_site_fract_z
_atom_site_U_iso_or_equiv
_atom_site_adp_type
_atom_site_calc_flag
_atom_site_refinement_flags
_atom_site_occupancy
_atom_site_symmetry_multiplicity
Pt Pt1 0.474780(15) 0.639305(8) 0.262503(10) 0.02790(5) Uani d . 1 1
Cl Cl1 0.66397(11) 0.66329(6) 0.38493(8) 0.0494(3) Uani d D 1 1
N N1 0.5383(4) 0.72129(19) 0.1938(2) 0.0358(8) Uani d . 1 1
H H1 0.495(4) 0.763(2) 0.182(3) 0.043 Uiso d . 1 1
N N2 0.4236(4) 0.55760(17) 0.3381(2) 0.0335(8) Uani d . 1 1
H H2 0.475(4) 0.517(2) 0.354(3) 0.040 Uiso d . 1 1
P P1 0.29706(10) 0.61815(5) 0.14464(7) 0.0286(2) Uani d . 1 1
C C1 0.6304(5) 0.7141(2) 0.1593(3) 0.0443(11) Uani d . 1 1
C C2 0.6756(5) 0.7779(3) 0.1119(3) 0.0638(15) Uani d . 1 1
H H2A 0.6203 0.8227 0.1076 0.096 Uiso calc R 1 1
H H2B 0.6716 0.7608 0.0526 0.096 Uiso calc R 1 1
H H2C 0.7642 0.7915 0.1449 0.096 Uiso calc R 1 1
C C3 0.8019(7) 0.6321(3) 0.1438(6) 0.121(3) Uani d . 1 1
H H3A 0.7825 0.6425 0.0806 0.182 Uiso calc R 1 1
H H3B 0.8308 0.5790 0.1560 0.182 Uiso calc R 1 1
H H3C 0.8697 0.6668 0.1773 0.182 Uiso calc R 1 1
C C4 0.3323(5) 0.5578(2) 0.3742(3) 0.0378(10) Uani d . 1 1
C C5 0.3099(5) 0.4923(2) 0.4299(3) 0.0539(13) Uani d . 1 1
H H5A 0.3752 0.4528 0.4349 0.081 Uiso calc R 1 1
H H5B 0.2246 0.4704 0.4020 0.081 Uiso calc R 1 1
H H5C 0.3154 0.5112 0.4888 0.081 Uiso calc R 1 1
C C6 0.1477(6) 0.6250(3) 0.3957(5) 0.084(2) Uani d . 1 1
H H6A 0.0870 0.5830 0.3740 0.126 Uiso calc R 1 1
H H6B 0.1033 0.6740 0.3792 0.126 Uiso calc R 1 1
H H6C 0.1831 0.6219 0.4601 0.126 Uiso calc R 1 1
O O1 0.6863(3) 0.64405(18) 0.1698(3) 0.0639(10) Uani d . 1 1
O O2 0.2535(3) 0.61922(16) 0.3561(2) 0.0535(9) Uani d . 1 1
C C7 0.2200(4) 0.5243(2) 0.1507(3) 0.0332(9) Uani d . 1 1
C C8 0.2947(4) 0.4569(2) 0.1648(3) 0.0425(11) Uani d . 1 1
H H8 0.3832 0.4601 0.1699 0.051 Uiso calc R 1 1
C C9 0.2405(6) 0.3853(2) 0.1713(3) 0.0544(14) Uani d . 1 1
H H9 0.2905 0.3401 0.1770 0.065 Uiso calc R 1 1
C C10 0.1126(6) 0.3812(3) 0.1692(4) 0.0646(16) Uani d . 1 1
H H10 0.0767 0.3330 0.1756 0.078 Uiso calc R 1 1
C C11 0.0367(5) 0.4464(3) 0.1580(4) 0.0699(17) Uani d . 1 1
H H11 -0.0502 0.4429 0.1570 0.084 Uiso calc R 1 1
C C12 0.0913(5) 0.5187(3) 0.1480(3) 0.0534(13) Uani d . 1 1
H H12 0.0399 0.5635 0.1395 0.064 Uiso calc R 1 1
C C13 0.3298(4) 0.6192(2) 0.0372(3) 0.0323(9) Uani d . 1 1
C C14 0.3523(5) 0.6919(2) 0.0027(3) 0.0441(11) Uani d . 1 1
H H14 0.3439 0.7375 0.0328 0.053 Uiso calc R 1 1
C C15 0.3868(5) 0.6964(3) -0.0754(3) 0.0540(13) Uani d . 1 1
H H15 0.4043 0.7448 -0.0962 0.065 Uiso calc R 1 1
C C16 0.3953(5) 0.6297(3) -0.1223(3) 0.0597(14) Uani d . 1 1
H H16 0.4172 0.6329 -0.1753 0.072 Uiso calc R 1 1
C C17 0.3711(5) 0.5583(3) -0.0906(3) 0.0538(13) Uani d . 1 1
H H17 0.3749 0.5133 -0.1230 0.065 Uiso calc R 1 1
C C18 0.3410(5) 0.5528(2) -0.0102(3) 0.0439(11) Uani d . 1 1
H H18 0.3283 0.5039 0.0117 0.053 Uiso calc R 1 1
C C19 0.1728(4) 0.6935(2) 0.1282(3) 0.0325(9) Uani d . 1 1
C C20 0.1858(4) 0.7513(2) 0.1925(3) 0.0433(11) Uani d . 1 1
H H20 0.2524 0.7488 0.2471 0.052 Uiso calc R 1 1
C C21 0.0974(5) 0.8131(3) 0.1738(4) 0.0651(16) Uani d . 1 1
H H21 0.1056 0.8521 0.2166 0.078 Uiso calc R 1 1
C C22 -0.0006(5) 0.8179(3) 0.0945(4) 0.0653(17) Uani d . 1 1
H H22 -0.0574 0.8603 0.0828 0.078 Uiso calc R 1 1
C C23 -0.0154(5) 0.7600(3) 0.0318(4) 0.0628(15) Uani d . 1 1
H H23 -0.0838 0.7625 -0.0219 0.075 Uiso calc R 1 1
C C24 0.0713(4) 0.6976(3) 0.0481(3) 0.0495(12) Uani d . 1 1
H H24 0.0611 0.6584 0.0052 0.059 Uiso calc R 1 1
Cl Cl2 0.59138(13) 0.39386(6) 0.35942(9) 0.0528(3) Uani d D 1 1
O O1W 0.8280(6) 0.5086(3) 0.3327(5) 0.151(3) Uani d D 1 1
H H1W 0.795(6) 0.556(3) 0.350(6) 0.182 Uiso d D 1 1
H H2W 0.774(5) 0.473(4) 0.347(5) 0.182 Uiso d D 1 1

loop_
_atom_site_aniso_label
_atom_site_aniso_U_11
_atom_site_aniso_U_22
_atom_site_aniso_U_33
_atom_site_aniso_U_12
_atom_site_aniso_U_13
_atom_site_aniso_U_23
Pt1 0.02826(8) 0.02965(7) 0.02617(8) -0.00112(7) 0.00895(6) -0.00012(7)
Cl1 0.0435(7) 0.0570(6) 0.0385(7) -0.0102(5) -0.0006(5) -0.0030(5)
N1 0.036(2) 0.0359(18) 0.036(2) -0.0043(15) 0.0126(17) 0.0020(16)
N2 0.041(2) 0.0306(17) 0.0274(19) 0.0016(15) 0.0089(16) 0.0047(14)
P1 0.0282(5) 0.0299(5) 0.0275(6) 0.0009(4) 0.0082(4) 0.0010(4)
C1 0.045(3) 0.044(2) 0.045(3) -0.009(2) 0.017(2) -0.004(2)
C2 0.065(4) 0.076(3) 0.061(4) -0.016(3) 0.035(3) 0.013(3)
C3 0.109(6) 0.085(4) 0.219(10) 0.017(4) 0.124(7) -0.006(5)
C4 0.051(3) 0.033(2) 0.029(2) -0.007(2) 0.012(2) -0.0014(17)
C5 0.072(4) 0.047(3) 0.049(3) -0.011(2) 0.027(3) 0.003(2)
C6 0.078(5) 0.093(4) 0.103(5) 0.024(3) 0.059(4) 0.012(4)
O1 0.060(2) 0.0545(19) 0.095(3) 0.0013(18) 0.051(2) 0.0012(19)
O2 0.056(2) 0.0528(18) 0.063(2) 0.0092(16) 0.0343(19) 0.0105(16)
C7 0.031(2) 0.036(2) 0.030(2) -0.0038(17) 0.0069(18) -0.0025(17)
C8 0.043(3) 0.042(2) 0.041(3) 0.005(2) 0.011(2) 0.003(2)
C9 0.072(4) 0.035(2) 0.052(3) 0.003(2) 0.012(3) 0.004(2)
C10 0.074(4) 0.041(3) 0.066(4) -0.019(3) 0.002(3) 0.006(2)
C11 0.039(3) 0.069(3) 0.098(5) -0.021(3) 0.015(3) 0.016(3)
C12 0.039(3) 0.046(3) 0.074(4) -0.002(2) 0.016(3) 0.012(2)
C13 0.031(2) 0.039(2) 0.027(2) 0.0062(17) 0.0103(18) 0.0003(16)
C14 0.055(3) 0.042(2) 0.034(3) 0.006(2) 0.013(2) 0.006(2)
C15 0.058(3) 0.065(3) 0.041(3) 0.007(3) 0.018(3) 0.014(2)
C16 0.064(4) 0.085(4) 0.037(3) 0.019(3) 0.025(3) 0.014(3)
C17 0.058(3) 0.063(3) 0.043(3) 0.014(3) 0.019(3) -0.008(2)
C18 0.052(3) 0.046(2) 0.038(3) 0.007(2) 0.020(2) 0.001(2)
C19 0.033(2) 0.0302(19) 0.036(2) 0.0003(17) 0.0123(19) 0.0028(17)
C20 0.040(3) 0.038(2) 0.055(3) 0.002(2) 0.021(2) -0.005(2)
C21 0.057(4) 0.041(3) 0.109(5) 0.005(3) 0.042(4) -0.013(3)
C22 0.049(3) 0.049(3) 0.113(5) 0.021(3) 0.048(4) 0.021(3)
C23 0.034(3) 0.086(4) 0.067(4) 0.021(3) 0.014(3) 0.023(3)
C24 0.040(3) 0.055(3) 0.051(3) 0.014(2) 0.010(2) 0.004(2)
Cl2 0.0595(8) 0.0423(6) 0.0607(8) 0.0027(5) 0.0245(7) -0.0072(5)
O1W 0.146(5) 0.074(3) 0.280(8) 0.008(3) 0.133(5) 0.006(4)

loop_
_atom_type_symbol
_atom_type_description
_atom_type_scat_dispersion_real
_atom_type_scat_dispersion_imag
_atom_type_scat_source
C C 0.0033 0.0016 'International Tables Vol C Tables 4.2.6.8 and 6.1.1.4'
H H 0.0000 0.0000 'International Tables Vol C Tables 4.2.6.8 and 6.1.1.4'
N N 0.0061 0.0033 'International Tables Vol C Tables 4.2.6.8 and 6.1.1.4'
O O 0.0106 0.0060 'International Tables Vol C Tables 4.2.6.8 and 6.1.1.4'
P P 0.1023 0.0942 'International Tables Vol C Tables 4.2.6.8 and 6.1.1.4'
Cl Cl 0.1484 0.1585 'International Tables Vol C Tables 4.2.6.8 and 6.1.1.4'
Pt Pt -1.7033 8.3905 'International Tables Vol C Tables 4.2.6.8 and 6.1.1.4'

loop_
_geom_angle_atom_site_label_1
_geom_angle_atom_site_label_2
_geom_angle_atom_site_label_3
_geom_angle
_geom_angle_publ_flag
N1 Pt1 N2 175.94(14) ?
N1 Pt1 P1 90.99(10) y
N2 Pt1 P1 93.01(10) y
N1 Pt1 Cl1 87.84(10) y
N2 Pt1 Cl1 88.16(10) y
P1 Pt1 Cl1 178.81(4) ?
C1 N1 Pt1 126.6(3) ?
C1 N1 H1 116(3) ?
Pt1 N1 H1 117(3) ?
C4 N2 Pt1 130.2(3) ?
C4 N2 H2 113(3) ?
Pt1 N2 H2 117(3) ?
C19 P1 C13 101.86(18) ?
C19 P1 C7 107.93(18) ?
C13 P1 C7 106.09(18) ?
C19 P1 Pt1 113.85(13) ?
C13 P1 Pt1 113.57(14) ?
C7 P1 Pt1 112.69(13) ?
N1 C1 O1 114.6(4) ?
N1 C1 C2 123.9(4) ?
O1 C1 C2 121.4(4) ?
C1 C2 H2A 109.5 ?
C1 C2 H2B 109.5 ?
H2A C2 H2B 109.5 ?
C1 C2 H2C 109.5 ?
H2A C2 H2C 109.5 ?
H2B C2 H2C 109.5 ?
O1 C3 H3A 109.5 ?
O1 C3 H3B 109.5 ?
H3A C3 H3B 109.5 ?
O1 C3 H3C 109.5 ?
H3A C3 H3C 109.5 ?
H3B C3 H3C 109.5 ?
N2 C4 O2 115.9(4) ?
N2 C4 C5 122.9(4) ?
O2 C4 C5 121.1(4) ?
C4 C5 H5A 109.5 ?
C4 C5 H5B 109.5 ?
H5A C5 H5B 109.5 ?
C4 C5 H5C 109.5 ?
H5A C5 H5C 109.5 ?
H5B C5 H5C 109.5 ?
O2 C6 H6A 109.5 ?
O2 C6 H6B 109.5 ?
H6A C6 H6B 109.5 ?
O2 C6 H6C 109.5 ?
H6A C6 H6C 109.5 ?
H6B C6 H6C 109.5 ?
C1 O1 C3 119.4(4) ?
C4 O2 C6 119.7(4) ?
C12 C7 C8 118.4(4) ?
C12 C7 P1 121.9(3) ?
C8 C7 P1 119.5(3) ?
C9 C8 C7 121.2(4) ?
C9 C8 H8 119.4 ?
C7 C8 H8 119.4 ?
C10 C9 C8 119.3(4) ?
C10 C9 H9 120.3 ?
C8 C9 H9 120.3 ?
C11 C10 C9 121.2(4) ?
C11 C10 H10 119.4 ?
C9 C10 H10 119.4 ?
C10 C11 C12 119.0(5) ?
C10 C11 H11 120.5 ?
C12 C11 H11 120.5 ?
C7 C12 C11 120.7(4) ?
C7 C12 H12 119.6 ?
C11 C12 H12 119.6 ?
C18 C13 C14 118.0(4) ?
C18 C13 P1 124.0(3) ?
C14 C13 P1 117.9(3) ?
C15 C14 C13 120.8(4) ?
C15 C14 H14 119.6 ?
C13 C14 H14 119.6 ?
C16 C15 C14 120.3(4) ?
C16 C15 H15 119.9 ?
C14 C15 H15 119.9 ?
C17 C16 C15 119.7(5) ?
C17 C16 H16 120.2 ?
C15 C16 H16 120.2 ?
C16 C17 C18 120.6(4) ?
C16 C17 H17 119.7 ?
C18 C17 H17 119.7 ?
C13 C18 C17 120.6(4) ?
C13 C18 H18 119.7 ?
C17 C18 H18 119.7 ?
C24 C19 C20 119.6(4) ?
C24 C19 P1 120.2(3) ?
C20 C19 P1 120.0(3) ?
C19 C20 C21 118.8(5) ?
C19 C20 H20 120.6 ?
C21 C20 H20 120.6 ?
C22 C21 C20 121.6(5) ?
C22 C21 H21 119.2 ?
C20 C21 H21 119.2 ?
C21 C22 C23 119.7(5) ?
C21 C22 H22 120.1 ?
C23 C22 H22 120.1 ?
C22 C23 C24 120.2(5) ?
C22 C23 H23 119.9 ?
C24 C23 H23 119.9 ?
C19 C24 C23 120.0(5) ?
C19 C24 H24 120.0 ?
C23 C24 H24 120.0 ?
H1W O1W H2W 100(7) ?

loop_
_geom_bond_atom_site_label_1
_geom_bond_atom_site_label_2
_geom_bond_distance
_geom_bond_publ_flag
Pt1 N1 2.010(3) y
Pt1 N2 2.014(3) y
Pt1 P1 2.2338(11) y
Pt1 Cl1 2.3559(11) y
N1 C1 1.270(5) ?
N1 H1 0.85(4) ?
N2 C4 1.273(5) ?
N2 H2 0.87(4) ?
P1 C19 1.816(4) ?
P1 C13 1.819(4) ?
P1 C7 1.823(4) ?
C1 O1 1.328(5) ?
C1 C2 1.484(6) ?
C2 H2A 0.96 ?
C2 H2B 0.96 ?
C2 H2C 0.96 ?
C3 O1 1.435(6) ?
C3 H3A 0.96 ?
C3 H3B 0.96 ?
C3 H3C 0.96 ?
C4 O2 1.324(5) ?
C4 C5 1.485(5) ?
C5 H5A 0.96 ?
C5 H5B 0.96 ?
C5 H5C 0.96 ?
C6 O2 1.455(6) ?
C6 H6A 0.96 ?
C6 H6B 0.96 ?
C6 H6C 0.96 ?
C7 C12 1.372(6) ?
C7 C8 1.384(5) ?
C8 C9 1.373(6) ?
C8 H8 0.93 ?
C9 C10 1.366(7) ?
C9 H9 0.93 ?
C10 C11 1.361(7) ?
C10 H10 0.93 ?
C11 C12 1.399(6) ?
C11 H11 0.93 ?
C12 H12 0.93 ?
C13 C18 1.382(5) ?
C13 C14 1.407(5) ?
C14 C15 1.381(6) ?
C14 H14 0.93 ?
C15 C16 1.376(6) ?
C15 H15 0.93 ?
C16 C17 1.374(6) ?
C16 H16 0.93 ?
C17 C18 1.393(6) ?
C17 H17 0.93 ?
C18 H18 0.93 ?
C19 C24 1.384(6) ?
C19 C20 1.386(5) ?
C20 C21 1.391(6) ?
C20 H20 0.93 ?
C21 C22 1.357(7) ?
C21 H21 0.93 ?
C22 C23 1.367(7) ?
C22 H22 0.93 ?
C23 C24 1.389(6) ?
C23 H23 0.93 ?
C24 H24 0.93 ?
O1W H1W 0.953(16) ?
O1W H2W 0.921(16) ?

loop_
_geom_hbond_atom_site_label_D
_geom_hbond_atom_site_label_H
_geom_hbond_atom_site_label_A
_geom_hbond_site_symmetry_A
_geom_hbond_distance_DH
_geom_hbond_distance_HA
_geom_hbond_distance_DA
_geom_hbond_angle_DHA
O1W H2W Cl2 . 0.921(16) 2.435(16) 3.337(5) 167(6)
N2 H2 Cl2 . 0.87(4) 2.45(4) 3.293(3) 166(4)
N1 H1 Cl2 2_655 0.85(4) 2.43(4) 3.262(4) 168(4)
C2 H2A Cl2 2_655 0.96 2.76 3.627(5) 149.9
C5 H5C Cl2 3_666 0.96 2.79 3.688(5) 155.5
C16 H16 Cl2 3_665 0.93 2.89 3.772(5) 159.9
O1W H1W Cl1 . 0.953(16) 2.477(16) 3.416(5) 168(6)
